data_7221387
loop_
_publ_author_name
'Thiele, G.'
'Grunwald, B.'
'Rink, W.'
'Breitinger, D.K.'

_publ_section_title
;
 Ueber Tetrachlorothallate(III) und -indate(III) mit Scheelit-Struktur
;
_journal_name_full
;
Zeitschrift fuer Naturforschung, Teil B. Anorganische Chemie, Organische 
Chemie (33,1978-41,1986)
;
_journal_page_first 1512
_journal_page_last 1518
_journal_volume 34
_journal_year 1979
_chemical_formula_sum 'Cl4 H4 N Tl'
_chemical_name_systematic 'N H4 Tl Cl4'
_space_group_IT_number 88
_symmetry_space_group_name_Hall 'I 4bw -1bw'
_symmetry_space_group_name_H-M 'I 41/a :1'
_cell_angle_alpha 90
_cell_angle_beta 90
_cell_angle_gamma 90
_cell_formula_units_Z 4
_cell_length_a 7.005
_cell_length_b 7.005
_cell_length_c 15.672
_cell_volume 769.025
_citation_journal_id_ASTM ZNBAD2
_cod_data_source_file Thiele_ZNBAD2_1979_843.cif
_cod_data_source_block H4Cl4N1Tl1
_cod_original_cell_volume 769.0255
_cod_original_sg_symbol_Hall '-I 4ad (x,y+1/4,z+1/8)'
_cod_original_formula_sum 'H4 Cl4 N1 Tl1'
_cod_database_code 7221387

loop_
_symmetry_equiv_pos_as_xyz
x,y,z
-y,x+1/2,z+1/4
-x+1/2,-y+1/2,z+1/2
y+1/2,-x,z+3/4
-x,-y+1/2,-z+1/4
y,-x,-z
x-1/2,y,-z-1/4
-y-1/2,x+1/2,-z-1/2
x+1/2,y+1/2,z+1/2
-y+1/2,x+1,z+3/4
-x+1,-y+1,z+1
y+1,-x+1/2,z+5/4
-x+1/2,-y+1,-z+3/4
y+1/2,-x+1/2,-z+1/2
x,y+1/2,-z+1/4
-y,x+1,-z

loop_
_atom_site_label
_atom_site_type_symbol
_atom_site_fract_x
_atom_site_fract_y
_atom_site_fract_z
_atom_site_occupancy
_atom_site_U_iso_or_equiv
Tl1 Tl+3 0 0 0 1 0.0
Cl1 Cl-1 0.2416 0.1545 0.0858 1 0.0
H1 H+1 0.47 0.115 0.29 1 0.0
N1 N-3 0 0 0.5 1 0.0
